data_1536420
loop_
_publ_author_name
'Kanishcheva, A.S.'
'Mikhailov, Yu.N.'
'Svetlov, A.A.'

_publ_section_title
;
 Crystal structures of nitrosotetramminocomplex of osmium
;
_journal_name_full 'Zhurnal Neorganicheskoi Khimii'
_journal_page_first 1760
_journal_page_last 1766
_journal_volume 35
_journal_year 1990
_chemical_formula_sum 'Cl2 H13 N6 O4.5 Os'
_chemical_name_systematic '(Os N O (N H3)4 N O3) Cl2 (H2 O).5'
_space_group_IT_number 15
_symmetry_space_group_name_Hall '-C 2yc'
_symmetry_space_group_name_H-M 'C 1 2/c 1'
_cell_angle_alpha 90
_cell_angle_beta 97.01
_cell_angle_gamma 90
_cell_formula_units_Z 8
_cell_length_a 12.403
_cell_length_b 6.72
_cell_length_c 25.773
_cell_volume 2132.075
_citation_journal_id_ASTM ZNOKAQ
_cod_data_source_file Kanishcheva_ZNOKAQ_1990_1042.cif
_cod_data_source_block H13Cl2N6O4.5Os1
_cod_original_cell_volume 2132.074
_cod_original_formula_sum 'H13 Cl2 N6 O4.5 Os1'
_cod_database_code 1536420

loop_
_symmetry_equiv_pos_as_xyz
x,y,z
-x,y,-z+1/2
-x,-y,-z
x,-y,z-1/2
x+1/2,y+1/2,z
-x+1/2,y+1/2,-z+1/2
-x+1/2,-y+1/2,-z
x+1/2,-y+1/2,z-1/2

loop_
_atom_site_label
_atom_site_type_symbol
_atom_site_fract_x
_atom_site_fract_y
_atom_site_fract_z
_atom_site_occupancy
_atom_site_U_iso_or_equiv
N3 N-3 0.0598 -0.1695 0.436 1 0.0
O3 O-2 0.1213 -0.0553 0.2712 1 0.0
H4 H+1 -0.0239 -0.1045 0.4377 1 0.0
N6 N+5 0.1742 -0.1784 0.2992 1 0.0
O2 O-2 0.1742 -0.1604 0.3511 1 0.0
N5 N+3 0.0722 0.2488 0.4333 1 0.0
H5 H+1 0.3365 -0.0024 0.4643 1 0.0
H2 H+1 -0.0005 0.124 0.3081 1 0.0
Cl2 Cl-1 -0.0728 -0.4296 0.3459 1 0.0
Os1 Os+2 0.1159 0.0691 0.3911 1 0.0
H1 H+1 -0.0409 -0.5507 0.2752 1 0.0
H6 H+1 -0.0669 -0.0789 0.3345 1 0.0
H8 H+1 0.0588 -0.3082 0.4172 1 0.0
O1 O-2 0.0438 0.364 0.4619 1 0.0
H3 H+1 0.2137 0.378 0.3715 1 0.0
H12 H+1 0.1052 -0.1873 0.4728 1 0.0
N4 N-3 0.2708 0.0391 0.4359 1 0.0
H13 H+1 0.2819 0.1927 0.4419 1 0.0
O4 O-2 0.2256 -0.3159 0.2859 1 0.0
H11 H+1 0.1246 0.3397 0.3129 1 0.0
N2 N-3 0.1828 0.276 0.341 1 0.0
H9 H+1 0.3111 0.0007 0.4038 1 0.0
O5 O-2 0 -0.633 0.25 1 0.0
N1 N-3 -0.0339 0.0642 0.3409 1 0.0
Cl1 Cl-1 -0.1869 0.029 0.4486 1 0.0
H10 H+1 -0.0946 0.1535 0.354 1 0.0
H7 H+1 0.2434 0.2145 0.3209 1 0.0
